data_7009611
loop_
_publ_author_name
'Braunstein, Pierre'
'Oswald, Beno\^it'
'Tiripicchio, Antonio'
'Ugozzoli, Franco'

_publ_section_title
;
 Carbonylcyanometalates as building blocks: heterometallic complexes
 containing Mn(\m-C&#xE007;N)M (M&#x2005;=&#x2005;Cu, Au, Ni, Pd or
 Pt), Mn(\m-C&#xE007;N)Pd(\m-dppm)2Mn and
 Mn(\m-C&#xE007;N)M(\m-dppm)2Pd(\m-N&#xE007;C)Mn (M&#x2005;=&#x2005;Pt
 or Pd) chains of atoms and crystal structure of the mixed-metal
 cluster [Ru3{(\m3-NC)MnCp(CO)2}(\m-AuPPh3)(CO)10]&#x200A;&#x2020;
;
_journal_issue 13
_journal_name_full 'Journal of the Chemical Society, Dalton Transactions'
_journal_page_first 2195
_journal_paper_doi 10.1039/b002292f
_journal_year 2000
_chemical_formula_sum 'C36 H40 Au Mn N O12 P Ru3'
_chemical_formula_weight 1264.78
_chemical_name_systematic
; 
 ? 
;
_space_group_IT_number 2
_symmetry_space_group_name_Hall '-P 1'
_symmetry_space_group_name_H-M 'P -1'
_atom_sites_solution_hydrogens geom
_atom_sites_solution_primary direct
_atom_sites_solution_secondary difmap
_audit_creation_method SHELXL-97
_cell_angle_alpha 69.560(2)
_cell_angle_beta 80.730(2)
_cell_angle_gamma 81.070(2)
_cell_formula_units_Z 2
_cell_length_a 9.339(3)
_cell_length_b 12.966(5)
_cell_length_c 17.725(5)
_cell_measurement_temperature 293(2)
_cell_volume 1973.5(11)
_computing_structure_refinement 'SHELXL-97 (Sheldrick, 1997)'
_computing_structure_solution 'SHELXS-97 (Sheldrick, 1990)'
_diffrn_ambient_temperature 293(2)
_diffrn_measured_fraction_theta_full 0.819
_diffrn_measured_fraction_theta_max 0.819
_diffrn_radiation_monochromator graphite
_diffrn_radiation_source 'fine-focus sealed tube'
_diffrn_radiation_type MoK\a
_diffrn_radiation_wavelength 0.71070
_diffrn_reflns_av_R_equivalents 0.0325
_diffrn_reflns_av_sigmaI/netI 0.0787
_diffrn_reflns_limit_h_max 10
_diffrn_reflns_limit_h_min -10
_diffrn_reflns_limit_k_max 14
_diffrn_reflns_limit_k_min -13
_diffrn_reflns_limit_l_max 19
_diffrn_reflns_limit_l_min 0
_diffrn_reflns_number 4689
_diffrn_reflns_theta_full 22.99
_diffrn_reflns_theta_max 22.99
_diffrn_reflns_theta_min 2.64
_exptl_absorpt_coefficient_mu 5.239
_exptl_crystal_density_diffrn 2.128
_exptl_crystal_density_method 'not measured'
_exptl_crystal_F_000 1220
_refine_diff_density_max 1.055
_refine_diff_density_min -1.491
_refine_diff_density_rms 0.098
_refine_ls_extinction_coef 0.00018(6)
_refine_ls_extinction_expression Fc^*^=kFc[1+0.001xFc^2^\l^3^/sin(2\q)]^-1/4^
_refine_ls_extinction_method SHELXL
_refine_ls_goodness_of_fit_ref 0.715
_refine_ls_hydrogen_treatment mixed
_refine_ls_matrix_type full
_refine_ls_number_parameters 386
_refine_ls_number_reflns 4509
_refine_ls_number_restraints 0
_refine_ls_restrained_S_all 0.715
_refine_ls_R_factor_all 0.0278
_refine_ls_R_factor_gt 0.0277
_refine_ls_shift/su_max 0.171
_refine_ls_shift/su_mean 0.011
_refine_ls_structure_factor_coef Fsqd
_refine_ls_weighting_details 'w=1/[\s^2^(Fo^2^)+(0.0081P)^2^+0.0000P] where P=(Fo^2^+2Fc^2^)/3'
_refine_ls_weighting_scheme calc
_refine_ls_wR_factor_gt 0.0625
_refine_ls_wR_factor_ref 0.0626
_reflns_number_gt 4478
_reflns_number_total 4509
_reflns_threshold_expression >2sigma(I)
_cod_data_source_file b002292f.txt
_cod_data_source_block fr1
_cod_depositor_comments
;
The following automatic conversions were performed:

'_refine_ls_weighting_scheme' value 'calc
w=1/[\s^2^(Fo^2^)+(0.0081P)^2^+0.0000P] where P=(Fo^2^+2Fc^2^)/3' was
changed to 'calc'. New tag '_refine_ls_weighting_details' was
created. The value of the new tag was set to
'w=1/[\s^2^(Fo^2^)+(0.0081P)^2^+0.0000P] where P=(Fo^2^+2Fc^2^)/3'.

Automatic conversion script
Id: cif_fix_values 3143 2015-03-26 13:38:13Z robertas 
;
_cod_database_code 7009611

loop_
_symmetry_equiv_pos_as_xyz
'x, y, z'
'-x, -y, -z'

loop_
_atom_site_label
_atom_site_type_symbol
_atom_site_fract_x
_atom_site_fract_y
_atom_site_fract_z
_atom_site_U_iso_or_equiv
_atom_site_adp_type
_atom_site_occupancy
_atom_site_calc_flag
_atom_site_refinement_flags
_atom_site_disorder_assembly
_atom_site_disorder_group
Au1 Au 0.23757(3) 0.03433(2) 0.213109(17) 0.03819(10) Uani 1 d . . .
Ru1 Ru 0.45190(6) -0.13655(4) 0.26750(4) 0.03653(15) Uani 1 d . . .
Ru2 Ru 0.43582(6) -0.12859(5) 0.42565(4) 0.04093(16) Uani 1 d . . .
Ru3 Ru 0.17882(5) -0.12414(4) 0.36030(3) 0.03255(15) Uani 1 d . . .
Mn1 Mn 0.24673(12) -0.48307(8) 0.33391(6) 0.0403(3) Uani 1 d . . .
P1 P 0.17570(19) 0.19471(14) 0.11005(11) 0.0384(4) Uani 1 d . . .
O1 O 0.6421(6) 0.0507(4) 0.2148(4) 0.0716(18) Uani 1 d . . .
O2 O 0.4333(7) -0.1242(6) 0.0942(4) 0.093(2) Uani 1 d . . .
O3 O 0.7154(7) -0.3089(5) 0.2926(5) 0.102(3) Uani 1 d . . .
O4 O 0.4033(7) 0.1241(5) 0.3498(4) 0.0709(17) Uani 1 d . . .
O5 O 0.7512(6) -0.1430(6) 0.4561(4) 0.086(2) Uani 1 d . . .
O6 O 0.2908(7) -0.1264(6) 0.5911(4) 0.0820(19) Uani 1 d . . .
O7 O 0.4505(8) -0.3809(5) 0.4728(4) 0.089(2) Uani 1 d . . .
O8 O -0.0886(6) -0.1131(6) 0.2774(4) 0.0802(19) Uani 1 d . . .
O9 O 0.0603(6) 0.0790(5) 0.4054(4) 0.0736(17) Uani 1 d . . .
O10 O 0.0629(7) -0.2759(5) 0.5254(4) 0.082(2) Uani 1 d . . .
O12 O 0.1878(8) -0.5560(6) 0.5110(4) 0.091(2) Uani 1 d . . .
O13 O 0.5554(7) -0.5683(7) 0.3427(5) 0.108(3) Uani 1 d . . .
N1 N 0.2982(6) -0.2527(4) 0.3197(3) 0.0400(14) Uani 1 d . . .
C1 C 0.5679(8) -0.0201(6) 0.2360(5) 0.051(2) Uani 1 d . . .
C2 C 0.4351(8) -0.1287(6) 0.1593(5) 0.052(2) Uani 1 d . . .
C3 C 0.6197(8) -0.2439(7) 0.2847(5) 0.059(2) Uani 1 d . . .
C4 C 0.4139(8) 0.0315(7) 0.3756(5) 0.0494(19) Uani 1 d . . .
C5 C 0.6366(9) -0.1371(7) 0.4429(5) 0.057(2) Uani 1 d . . .
C6 C 0.3455(9) -0.1265(6) 0.5292(5) 0.052(2) Uani 1 d . . .
C7 C 0.4432(9) -0.2880(7) 0.4543(5) 0.057(2) Uani 1 d . . .
C8 C 0.0157(8) -0.1159(6) 0.3049(5) 0.0472(18) Uani 1 d . . .
C9 C 0.1079(8) 0.0034(6) 0.3871(5) 0.0466(18) Uani 1 d . . .
C10 C 0.1068(8) -0.2195(6) 0.4636(5) 0.0496(19) Uani 1 d . . .
C11 C 0.2784(7) -0.3450(6) 0.3271(4) 0.0418(17) Uani 1 d . . .
C12 C 0.2113(9) -0.5272(6) 0.4418(5) 0.053(2) Uani 1 d . . .
C13 C 0.4327(10) -0.5349(7) 0.3398(5) 0.062(2) Uani 1 d . . .
C14 C 0.3342(8) 0.2680(6) 0.0618(4) 0.0448(18) Uiso 1 d . . .
C15 C 0.4355(8) 0.2692(6) 0.1102(5) 0.055(2) Uiso 1 d . . .
H15 H 0.4214 0.2311 0.1676 0.078(12) Uiso 1 calc R . .
C16 C 0.5584(9) 0.3257(7) 0.0759(5) 0.066(2) Uiso 1 d . . .
H16 H 0.6286 0.3268 0.1096 0.078(12) Uiso 1 calc R . .
C17 C 0.5782(10) 0.3786(7) -0.0046(5) 0.067(2) Uiso 1 d . . .
H17 H 0.6630 0.4172 -0.0278 0.078(12) Uiso 1 calc R . .
C18 C 0.4808(9) 0.3784(7) -0.0536(6) 0.065(2) Uiso 1 d . . .
H18 H 0.4978 0.4156 -0.1109 0.078(12) Uiso 1 calc R . .
C19 C 0.3573(8) 0.3249(6) -0.0211(5) 0.0516(19) Uiso 1 d . . .
H19 H 0.2870 0.3268 -0.0557 0.078(12) Uiso 1 calc R . .
C20 C 0.0435(7) 0.2947(5) 0.1420(4) 0.0390(16) Uiso 1 d . . .
C21 C -0.0595(8) 0.2571(6) 0.2064(5) 0.053(2) Uiso 1 d . . .
H21 H -0.0601 0.1792 0.2350 0.079(12) Uiso 1 calc R . .
C22 C -0.1637(9) 0.3325(7) 0.2303(5) 0.063(2) Uiso 1 d . . .
H22 H -0.2362 0.3061 0.2755 0.079(12) Uiso 1 calc R . .
C23 C -0.1633(9) 0.4428(7) 0.1902(5) 0.060(2) Uiso 1 d . . .
H23 H -0.2360 0.4941 0.2067 0.079(12) Uiso 1 calc R . .
C24 C -0.0596(8) 0.4808(7) 0.1265(5) 0.058(2) Uiso 1 d . . .
H24 H -0.0587 0.5589 0.0984 0.079(12) Uiso 1 calc R . .
C25 C 0.0432(8) 0.4071(6) 0.1027(5) 0.0473(18) Uiso 1 d . . .
H25 H 0.1160 0.4342 0.0579 0.079(12) Uiso 1 calc R . .
C26 C 0.0966(7) 0.1748(5) 0.0303(4) 0.0406(17) Uiso 1 d . . .
C27 C -0.0509(8) 0.2025(6) 0.0212(5) 0.055(2) Uiso 1 d . . .
H27 H -0.1123 0.2384 0.0556 0.132(17) Uiso 1 calc R . .
C28 C -0.1112(10) 0.1789(7) -0.0373(5) 0.068(2) Uiso 1 d . . .
H28 H -0.2138 0.1963 -0.0421 0.132(17) Uiso 1 calc R . .
C29 C -0.0227(10) 0.1307(7) -0.0875(6) 0.077(3) Uiso 1 d . . .
H29 H -0.0638 0.1176 -0.1293 0.132(17) Uiso 1 calc R . .
C30 C 0.1220(10) 0.1004(7) -0.0805(6) 0.073(3) Uiso 1 d . . .
H30 H 0.1809 0.0648 -0.1159 0.132(17) Uiso 1 calc R . .
C31 C 0.1845(9) 0.1214(7) -0.0212(5) 0.062(2) Uiso 1 d . . .
H31 H 0.2864 0.0998 -0.0155 0.132(17) Uiso 1 calc R . .
C32 C 0.2354(10) -0.5489(7) 0.2413(6) 0.070(2) Uiso 1 d . . .
H32 H 0.3183 -0.5856 0.2177 0.105(14) Uiso 1 calc R . .
C33 C 0.1410(9) -0.6002(7) 0.3078(5) 0.066(2) Uiso 1 d . . .
H33 H 0.1465 -0.6777 0.3388 0.105(14) Uiso 1 calc R . .
C34 C 0.0358(9) -0.5170(6) 0.3212(5) 0.057(2) Uiso 1 d . . .
H34 H -0.0445 -0.5277 0.3635 0.105(14) Uiso 1 calc R . .
C35 C 0.0668(9) -0.4170(7) 0.2634(5) 0.059(2) Uiso 1 d . . .
H35 H 0.0116 -0.3465 0.2584 0.105(14) Uiso 1 calc R . .
C36 C 0.1914(9) -0.4362(7) 0.2141(5) 0.064(2) Uiso 1 d . . .
H36 H 0.2388 -0.3815 0.1692 0.105(14) Uiso 1 calc R . .

loop_
_atom_site_aniso_label
_atom_site_aniso_U_11
_atom_site_aniso_U_22
_atom_site_aniso_U_33
_atom_site_aniso_U_23
_atom_site_aniso_U_13
_atom_site_aniso_U_12
Au1 0.03981(17) 0.03497(16) 0.03711(17) -0.00954(12) -0.00573(12) -0.00057(11)
Ru1 0.0296(3) 0.0373(3) 0.0442(4) -0.0175(3) -0.0032(3) 0.0005(2)
Ru2 0.0408(3) 0.0418(3) 0.0448(4) -0.0171(3) -0.0138(3) -0.0027(3)
Ru3 0.0297(3) 0.0337(3) 0.0342(3) -0.0118(2) -0.0029(2) -0.0029(2)
Mn1 0.0471(6) 0.0358(6) 0.0405(6) -0.0177(5) 0.0018(5) -0.0068(5)
P1 0.0384(10) 0.0361(10) 0.0358(10) -0.0091(8) -0.0019(8) 0.0014(8)
O1 0.052(3) 0.059(4) 0.097(5) -0.017(3) -0.001(3) -0.017(3)
O2 0.083(5) 0.146(7) 0.068(5) -0.067(5) -0.012(4) 0.015(4)
O3 0.051(4) 0.077(4) 0.162(8) -0.034(5) -0.013(4) 0.028(3)
O4 0.091(5) 0.047(3) 0.080(5) -0.019(3) -0.018(4) -0.022(3)
O5 0.050(4) 0.120(6) 0.098(5) -0.043(4) -0.021(4) -0.011(4)
O6 0.085(5) 0.106(5) 0.065(5) -0.038(4) -0.001(4) -0.023(4)
O7 0.129(6) 0.046(4) 0.094(5) -0.013(3) -0.062(5) 0.008(4)
O8 0.050(4) 0.133(6) 0.069(4) -0.042(4) -0.017(3) -0.012(4)
O9 0.076(4) 0.067(4) 0.083(5) -0.043(4) -0.002(3) 0.010(3)
O10 0.098(5) 0.073(4) 0.056(4) -0.003(3) 0.013(4) -0.021(4)
O12 0.105(5) 0.120(6) 0.042(4) -0.021(4) 0.004(4) -0.026(4)
O13 0.070(5) 0.145(7) 0.105(6) -0.056(5) -0.011(4) 0.036(5)
N1 0.040(3) 0.034(3) 0.050(4) -0.018(3) -0.008(3) -0.003(3)
C1 0.037(4) 0.051(5) 0.062(5) -0.020(4) -0.003(4) 0.001(4)
C2 0.038(4) 0.062(5) 0.058(6) -0.028(4) -0.001(4) 0.003(4)
C3 0.043(5) 0.056(5) 0.076(6) -0.022(4) -0.003(4) 0.001(4)
C4 0.060(5) 0.050(5) 0.049(5) -0.024(4) -0.014(4) -0.011(4)
C5 0.052(5) 0.064(5) 0.059(6) -0.021(4) -0.015(4) -0.012(4)
C6 0.054(5) 0.059(5) 0.049(5) -0.021(4) -0.006(4) -0.018(4)
C7 0.059(5) 0.054(5) 0.061(6) -0.019(4) -0.028(4) 0.006(4)
C8 0.043(4) 0.055(5) 0.050(5) -0.028(4) -0.001(4) -0.002(4)
C9 0.043(4) 0.047(4) 0.052(5) -0.022(4) -0.010(4) 0.006(4)
C10 0.051(5) 0.046(4) 0.051(5) -0.016(4) -0.002(4) -0.006(4)
C11 0.031(4) 0.055(5) 0.041(4) -0.021(4) -0.002(3) 0.000(3)
C12 0.059(5) 0.049(5) 0.053(6) -0.019(4) -0.002(4) -0.006(4)
C13 0.069(6) 0.065(5) 0.057(6) -0.034(5) -0.003(5) 0.011(5)

loop_
_atom_type_symbol
_atom_type_description
_atom_type_scat_dispersion_real
_atom_type_scat_dispersion_imag
_atom_type_scat_source
Au Au -2.0133 8.8022 'International Tables Vol C Tables 4.2.6.8 and 6.1.1.4'
Ru Ru -1.2594 0.8363 'International Tables Vol C Tables 4.2.6.8 and 6.1.1.4'
Mn Mn 0.3368 0.7283 'International Tables Vol C Tables 4.2.6.8 and 6.1.1.4'
P P 0.1023 0.0942 'International Tables Vol C Tables 4.2.6.8 and 6.1.1.4'
O O 0.0106 0.0060 'International Tables Vol C Tables 4.2.6.8 and 6.1.1.4'
N N 0.0061 0.0033 'International Tables Vol C Tables 4.2.6.8 and 6.1.1.4'
C C 0.0033 0.0016 'International Tables Vol C Tables 4.2.6.8 and 6.1.1.4'
H H 0.0000 0.0000 'International Tables Vol C Tables 4.2.6.8 and 6.1.1.4'

loop_
_geom_angle_atom_site_label_1
_geom_angle_atom_site_label_2
_geom_angle_atom_site_label_3
_geom_angle
_geom_angle_site_symmetry_1
_geom_angle_site_symmetry_3
_geom_angle_publ_flag
P1 Au1 Ru3 152.56(5) . . ?
P1 Au1 Ru1 145.68(5) . . ?
Ru3 Au1 Ru1 61.76(2) . . ?
C1 Ru1 C3 91.5(3) . . ?
C1 Ru1 C2 95.1(3) . . ?
C3 Ru1 C2 97.3(3) . . ?
C1 Ru1 N1 168.5(3) . . ?
C3 Ru1 N1 95.3(3) . . ?
C2 Ru1 N1 93.2(3) . . ?
C1 Ru1 Au1 82.3(2) . . ?
C3 Ru1 Au1 169.0(3) . . ?
C2 Ru1 Au1 74.3(2) . . ?
N1 Ru1 Au1 92.30(15) . . ?
C1 Ru1 Ru3 120.3(2) . . ?
C3 Ru1 Ru3 132.2(2) . . ?
C2 Ru1 Ru3 112.7(2) . . ?
N1 Ru1 Ru3 48.69(15) . . ?
Au1 Ru1 Ru3 58.72(2) . . ?
C1 Ru1 Ru2 86.0(3) . . ?
C3 Ru1 Ru2 91.2(3) . . ?
C2 Ru1 Ru2 171.4(2) . . ?
N1 Ru1 Ru2 84.67(16) . . ?
Au1 Ru1 Ru2 97.42(2) . . ?
Ru3 Ru1 Ru2 59.85(2) . . ?
C6 Ru2 C5 98.7(3) . . ?
C6 Ru2 C4 94.5(3) . . ?
C5 Ru2 C4 94.6(3) . . ?
C6 Ru2 C7 94.4(3) . . ?
C5 Ru2 C7 92.7(3) . . ?
C4 Ru2 C7 167.6(3) . . ?
C6 Ru2 Ru3 96.9(2) . . ?
C5 Ru2 Ru3 164.3(3) . . ?
C4 Ru2 Ru3 85.9(2) . . ?
C7 Ru2 Ru3 84.4(2) . . ?
C6 Ru2 Ru1 156.9(2) . . ?
C5 Ru2 Ru1 104.3(3) . . ?
C4 Ru2 Ru1 86.2(2) . . ?
C7 Ru2 Ru1 82.3(2) . . ?
Ru3 Ru2 Ru1 60.04(2) . . ?
C9 Ru3 C10 92.7(3) . . ?
C9 Ru3 C8 93.9(3) . . ?
C10 Ru3 C8 97.5(3) . . ?
C9 Ru3 N1 168.4(3) . . ?
C10 Ru3 N1 95.6(3) . . ?
C8 Ru3 N1 93.0(3) . . ?
C9 Ru3 Au1 80.1(2) . . ?
C10 Ru3 Au1 170.2(2) . . ?
C8 Ru3 Au1 76.5(2) . . ?
N1 Ru3 Au1 92.48(15) . . ?
C9 Ru3 Ru2 87.8(2) . . ?
C10 Ru3 Ru2 88.2(2) . . ?
C8 Ru3 Ru2 174.0(2) . . ?
N1 Ru3 Ru2 84.48(15) . . ?
Au1 Ru3 Ru2 98.12(3) . . ?
C9 Ru3 Ru1 120.4(2) . . ?
C10 Ru3 Ru1 130.3(2) . . ?
C8 Ru3 Ru1 114.2(2) . . ?
N1 Ru3 Ru1 48.06(15) . . ?
Au1 Ru3 Ru1 59.514(19) . . ?
Ru2 Ru3 Ru1 60.11(3) . . ?
C13 Mn1 C12 90.9(4) . . ?
C13 Mn1 C11 93.3(3) . . ?
C12 Mn1 C11 92.7(3) . . ?
C13 Mn1 C36 111.8(4) . . ?
C12 Mn1 C36 155.3(3) . . ?
C11 Mn1 C36 95.5(3) . . ?
C13 Mn1 C32 91.7(4) . . ?
C12 Mn1 C32 136.6(3) . . ?
C11 Mn1 C32 130.3(3) . . ?
C36 Mn1 C32 38.1(3) . . ?
C13 Mn1 C33 107.6(4) . . ?
C12 Mn1 C33 100.9(3) . . ?
C11 Mn1 C33 154.7(3) . . ?
C36 Mn1 C33 63.9(3) . . ?
C32 Mn1 C33 37.8(3) . . ?
C13 Mn1 C35 149.6(4) . . ?
C12 Mn1 C35 118.9(3) . . ?
C11 Mn1 C35 91.3(3) . . ?
C36 Mn1 C35 37.9(3) . . ?
C32 Mn1 C35 63.2(3) . . ?
C33 Mn1 C35 63.5(3) . . ?
C13 Mn1 C34 145.4(3) . . ?
C12 Mn1 C34 92.6(3) . . ?
C11 Mn1 C34 120.9(3) . . ?
C36 Mn1 C34 63.3(3) . . ?
C32 Mn1 C34 63.0(3) . . ?
C33 Mn1 C34 38.1(3) . . ?
C35 Mn1 C34 37.6(3) . . ?
C26 P1 C14 106.4(3) . . ?
C26 P1 C20 104.1(3) . . ?
C14 P1 C20 105.1(3) . . ?
C26 P1 Au1 114.8(2) . . ?
C14 P1 Au1 110.9(2) . . ?
C20 P1 Au1 114.7(2) . . ?
C11 N1 Ru1 141.8(5) . . ?
C11 N1 Ru3 135.0(5) . . ?
Ru1 N1 Ru3 83.2(2) . . ?
O1 C1 Ru1 178.0(7) . . ?
O2 C2 Ru1 176.2(7) . . ?
O3 C3 Ru1 176.7(9) . . ?
O4 C4 Ru2 176.9(7) . . ?
O5 C5 Ru2 177.3(8) . . ?
O6 C6 Ru2 179.1(7) . . ?
O7 C7 Ru2 177.7(7) . . ?
O8 C8 Ru3 174.7(7) . . ?
O9 C9 Ru3 177.3(7) . . ?
O10 C10 Ru3 179.5(7) . . ?
N1 C11 Mn1 177.5(6) . . ?
O12 C12 Mn1 179.4(8) . . ?
O13 C13 Mn1 179.2(8) . . ?
C15 C14 C19 118.5(7) . . ?
C15 C14 P1 118.0(6) . . ?
C19 C14 P1 123.5(6) . . ?
C14 C15 C16 120.1(8) . . ?
C14 C15 H15 119.9 . . ?
C16 C15 H15 119.9 . . ?
C17 C16 C15 119.7(9) . . ?
C17 C16 H16 120.1 . . ?
C15 C16 H16 120.1 . . ?
C16 C17 C18 121.4(9) . . ?
C16 C17 H17 119.3 . . ?
C18 C17 H17 119.3 . . ?
C17 C18 C19 120.1(9) . . ?
C17 C18 H18 120.0 . . ?
C19 C18 H18 120.0 . . ?
C18 C19 C14 120.2(8) . . ?
C18 C19 H19 119.9 . . ?
C14 C19 H19 119.9 . . ?
C21 C20 C25 119.0(7) . . ?
C21 C20 P1 119.0(5) . . ?
C25 C20 P1 122.0(5) . . ?
C20 C21 C22 119.7(7) . . ?
C20 C21 H21 120.1 . . ?
C22 C21 H21 120.1 . . ?
C23 C22 C21 120.4(8) . . ?
C23 C22 H22 119.8 . . ?
C21 C22 H22 119.8 . . ?
C22 C23 C24 120.1(8) . . ?
C22 C23 H23 120.0 . . ?
C24 C23 H23 120.0 . . ?
C25 C24 C23 119.7(8) . . ?
C25 C24 H24 120.1 . . ?
C23 C24 H24 120.1 . . ?
C24 C25 C20 121.1(7) . . ?
C24 C25 H25 119.5 . . ?
C20 C25 H25 119.5 . . ?
C27 C26 C31 118.3(7) . . ?
C27 C26 P1 122.2(6) . . ?
C31 C26 P1 119.3(6) . . ?
C26 C27 C28 121.0(8) . . ?
C26 C27 H27 119.5 . . ?
C28 C27 H27 119.5 . . ?
C29 C28 C27 119.2(9) . . ?
C29 C28 H28 120.4 . . ?
C27 C28 H28 120.4 . . ?
C30 C29 C28 122.2(10) . . ?
C30 C29 H29 118.9 . . ?
C28 C29 H29 118.9 . . ?
C29 C30 C31 119.6(9) . . ?
C29 C30 H30 120.2 . . ?
C31 C30 H30 120.2 . . ?
C30 C31 C26 119.6(8) . . ?
C30 C31 H31 120.2 . . ?
C26 C31 H31 120.2 . . ?
C36 C32 C33 109.3(8) . . ?
C36 C32 Mn1 71.0(5) . . ?
C33 C32 Mn1 72.0(5) . . ?
C36 C32 H32 125.3 . . ?
C33 C32 H32 125.4 . . ?
Mn1 C32 H32 123.2 . . ?
C32 C33 C34 106.6(8) . . ?
C32 C33 Mn1 70.2(5) . . ?
C34 C33 Mn1 71.0(5) . . ?
C32 C33 H33 126.7 . . ?
C34 C33 H33 126.7 . . ?
Mn1 C33 H33 123.7 . . ?
C35 C34 C33 108.6(8) . . ?
C35 C34 Mn1 71.2(5) . . ?
C33 C34 Mn1 70.9(5) . . ?
C35 C34 H34 125.7 . . ?
C33 C34 H34 125.7 . . ?
Mn1 C34 H34 123.9 . . ?
C34 C35 C36 108.1(7) . . ?
C34 C35 Mn1 71.3(5) . . ?
C36 C35 Mn1 70.2(5) . . ?
C34 C35 H35 126.0 . . ?
C36 C35 H35 125.9 . . ?
Mn1 C35 H35 124.2 . . ?
C32 C36 C35 107.5(8) . . ?
C32 C36 Mn1 70.9(5) . . ?
C35 C36 Mn1 72.0(5) . . ?
C32 C36 H36 126.2 . . ?
C35 C36 H36 126.2 . . ?
Mn1 C36 H36 122.6 . . ?

loop_
_geom_bond_atom_site_label_1
_geom_bond_atom_site_label_2
_geom_bond_distance
_geom_bond_site_symmetry_2
_geom_bond_publ_flag
Au1 P1 2.3041(18) . ?
Au1 Ru3 2.7339(8) . ?
Au1 Ru1 2.7565(9) . ?
Ru1 C1 1.867(8) . ?
Ru1 C3 1.915(8) . ?
Ru1 C2 1.916(9) . ?
Ru1 N1 2.111(6) . ?
Ru1 Ru3 2.8181(10) . ?
Ru1 Ru2 2.8201(12) . ?
Ru2 C6 1.900(9) . ?
Ru2 C5 1.929(8) . ?
Ru2 C4 1.944(8) . ?
Ru2 C7 1.941(9) . ?
Ru2 Ru3 2.8129(11) . ?
Ru3 C9 1.872(7) . ?
Ru3 C10 1.900(8) . ?
Ru3 C8 1.912(8) . ?
Ru3 N1 2.132(5) . ?
Mn1 C13 1.768(9) . ?
Mn1 C12 1.784(9) . ?
Mn1 C11 1.819(7) . ?
Mn1 C36 2.121(9) . ?
Mn1 C32 2.121(9) . ?
Mn1 C33 2.144(9) . ?
Mn1 C35 2.145(8) . ?
Mn1 C34 2.146(8) . ?
P1 C26 1.807(7) . ?
P1 C14 1.813(7) . ?
P1 C20 1.821(7) . ?
O1 C1 1.157(9) . ?
O2 C2 1.137(9) . ?
O3 C3 1.119(9) . ?
O4 C4 1.120(8) . ?
O5 C5 1.118(9) . ?
O6 C6 1.133(9) . ?
O7 C7 1.127(9) . ?
O8 C8 1.147(9) . ?
O9 C9 1.142(8) . ?
O10 C10 1.137(9) . ?
O12 C12 1.144(9) . ?
O13 C13 1.163(10) . ?
N1 C11 1.197(8) . ?
C14 C15 1.382(10) . ?
C14 C19 1.391(10) . ?
C15 C16 1.396(11) . ?
C15 H15 0.9600 . ?
C16 C17 1.346(11) . ?
C16 H16 0.9600 . ?
C17 C18 1.356(11) . ?
C17 H17 0.9600 . ?
C18 C19 1.378(10) . ?
C18 H18 0.9600 . ?
C19 H19 0.9600 . ?
C20 C21 1.367(10) . ?
C20 C25 1.378(9) . ?
C21 C22 1.394(11) . ?
C21 H21 0.9600 . ?
C22 C23 1.357(11) . ?
C22 H22 0.9600 . ?
C23 C24 1.366(10) . ?
C23 H23 0.9600 . ?
C24 C25 1.371(10) . ?
C24 H24 0.9600 . ?
C25 H25 0.9600 . ?
C26 C27 1.390(10) . ?
C26 C31 1.417(10) . ?
C27 C28 1.395(11) . ?
C27 H27 0.9600 . ?
C28 C29 1.363(12) . ?
C28 H28 0.9600 . ?
C29 C30 1.360(12) . ?
C29 H29 0.9600 . ?
C30 C31 1.403(12) . ?
C30 H30 0.9600 . ?
C31 H31 0.9600 . ?
C32 C36 1.386(11) . ?
C32 C33 1.382(11) . ?
C32 H32 0.9600 . ?
C33 C34 1.400(11) . ?
C33 H33 0.9600 . ?
C34 C35 1.381(10) . ?
C34 H34 0.9600 . ?
C35 C36 1.384(11) . ?
C35 H35 0.9600 . ?
C36 H36 0.9600 . ?
